data_1562602
loop_
_publ_author_name
'Chen, Hong-Xia'
'Ma, Yong'
'Zhou, Feng'
'Wu, Bing'
'Xu, Qing-Feng'
'Lu, Jian-Mei'
'Ge, Jian-Feng'

_publ_section_title
;
 Synthesis, structures of four coordination compounds constructed from
 o-methacrylamidobenzoic acid and their relationship between structure and
 solid state luminescence
;
_journal_name_full 'Journal of Solid State Chemistry'
_journal_page_first 1
_journal_page_last 7
_journal_paper_doi 10.1016/j.jssc.2013.03.055
_journal_volume 203
_journal_year 2013
_chemical_formula_moiety 'C70 H52 Cl N10 O6 Pb2, 2(H2 O), Cl'
_chemical_formula_sum 'C70 H56 Cl2 N10 O8 Pb2'
_chemical_formula_weight 1650.53
_space_group_IT_number 15
_space_group_name_Hall '-C 2yc'
_space_group_name_H-M_alt 'C 1 2/c 1'
_symmetry_cell_setting monoclinic
_symmetry_Int_Tables_number 15
_symmetry_space_group_name_Hall '-C 2yc'
_symmetry_space_group_name_H-M 'C 1 2/c 1'
_atom_sites_solution_hydrogens geom
_atom_sites_solution_primary direct
_atom_sites_solution_secondary difmap
_audit_creation_method SHELXL-97
_cell_angle_alpha 90.00
_cell_angle_beta 118.263(3)
_cell_angle_gamma 90.00
_cell_formula_units_Z 4
_cell_length_a 32.394(4)
_cell_length_b 10.3254(12)
_cell_length_c 21.126(3)
_cell_measurement_reflns_used 13985
_cell_measurement_temperature 223(2)
_cell_measurement_theta_max 27.5
_cell_measurement_theta_min 3.1
_cell_volume 6223.8(14)
_computing_cell_refinement CrystalClear
_computing_data_collection CrystalClear
_computing_data_reduction CrystalStructure
_computing_publication_material 'CrystalStructure 3.7.0'
_computing_structure_refinement 'SHELXL-97 (Sheldrick, 1997)'
_computing_structure_solution 'SHELXS-97 (Sheldrick, 1990)'
_diffrn_ambient_temperature 223(2)
_diffrn_detector_area_resol_mean 14.63
_diffrn_measured_fraction_theta_full 0.991
_diffrn_measured_fraction_theta_max 0.991
_diffrn_measurement_device_type 'Rigaku Saturn'
_diffrn_measurement_method \w
_diffrn_radiation_monochromator graphite
_diffrn_radiation_source 'fine-focus sealed tube'
_diffrn_radiation_type MoK\a
_diffrn_radiation_wavelength 0.71075
_diffrn_reflns_av_R_equivalents 0.0475
_diffrn_reflns_av_sigmaI/netI 0.1020
_diffrn_reflns_limit_h_max 34
_diffrn_reflns_limit_h_min -42
_diffrn_reflns_limit_k_max 13
_diffrn_reflns_limit_k_min -13
_diffrn_reflns_limit_l_max 27
_diffrn_reflns_limit_l_min -20
_diffrn_reflns_number 17303
_diffrn_reflns_theta_full 27.49
_diffrn_reflns_theta_max 27.49
_diffrn_reflns_theta_min 3.13
_exptl_absorpt_coefficient_mu 5.556
_exptl_absorpt_correction_T_max 0.427
_exptl_absorpt_correction_T_min 0.150
_exptl_absorpt_correction_type multi-scan
_exptl_absorpt_process_details 'Jacobson, R. (1998) Private communication'
_exptl_crystal_colour yellow
_exptl_crystal_density_diffrn 1.761
_exptl_crystal_density_method 'not measured'
_exptl_crystal_description prism
_exptl_crystal_F_000 3232
_exptl_crystal_size_max 0.60
_exptl_crystal_size_mid 0.40
_exptl_crystal_size_min 0.30
_refine_diff_density_max 2.175
_refine_diff_density_min -2.289
_refine_diff_density_rms 0.141
_refine_ls_extinction_method none
_refine_ls_goodness_of_fit_ref 1.068
_refine_ls_hydrogen_treatment mixed
_refine_ls_matrix_type full
_refine_ls_number_parameters 425
_refine_ls_number_reflns 7090
_refine_ls_number_restraints 2
_refine_ls_restrained_S_all 1.067
_refine_ls_R_factor_all 0.0654
_refine_ls_R_factor_gt 0.0505
_refine_ls_shift/su_max 0.001
_refine_ls_shift/su_mean 0.000
_refine_ls_structure_factor_coef Fsqd
_refine_ls_weighting_details 'calc w=1/[\s^2^(Fo^2^)+(0.0607P)^2^+0.0000P] where P=(Fo^2^+2Fc^2^)/3'
_refine_ls_weighting_scheme calc
_refine_ls_wR_factor_gt 0.1182
_refine_ls_wR_factor_ref 0.1274
_reflns_number_gt 5755
_reflns_number_total 7090
_reflns_threshold_expression >2sigma(I)
_cod_data_source_file JSSC-2013-203-1.cif
_cod_data_source_block 3
_cod_original_cell_volume 6223.9(14)
_cod_original_sg_symbol_H-M 'C 2/c'
_cod_database_code 1562602

loop_
_symmetry_equiv_pos_as_xyz
'x, y, z'
'-x, y, -z+1/2'
'x+1/2, y+1/2, z'
'-x+1/2, y+1/2, -z+1/2'
'-x, -y, -z'
'x, -y, z-1/2'
'-x+1/2, -y+1/2, -z'
'x+1/2, -y+1/2, z-1/2'

loop_
_atom_site_label
_atom_site_type_symbol
_atom_site_fract_x
_atom_site_fract_y
_atom_site_fract_z
_atom_site_U_iso_or_equiv
_atom_site_adp_type
_atom_site_occupancy
_atom_site_symmetry_multiplicity
_atom_site_calc_flag
_atom_site_refinement_flags
_atom_site_disorder_assembly
_atom_site_disorder_group
Pb1 Pb 0.079042(8) 0.09429(2) 0.383051(12) 0.03744(11) Uani 1 1 d . . .
Cl1 Cl 0.0000 0.2394(2) 0.2500 0.0541(6) Uani 1 2 d S . .
Cl2 Cl 0.0000 0.6569(12) 0.2500 0.108(3) Uiso 0.44 2 d SP . .
Cl2A Cl 0.0000 0.753(2) 0.2500 0.118(6) Uiso 0.24 2 d SP . .
Cl2B Cl 0.0000 0.8973(14) 0.2500 0.109(4) Uiso 0.32 2 d SP . .
O1 O 0.12714(17) 0.0891(4) 0.3177(3) 0.0455(11) Uani 1 1 d . . .
O2 O 0.1229(2) -0.1018(5) 0.3608(3) 0.0544(13) Uani 1 1 d . . .
O3 O 0.1830(2) 0.1595(5) 0.1432(3) 0.0615(14) Uani 1 1 d . . .
O4 O 0.0134(3) 0.4615(7) 0.1520(4) 0.0778(17) Uani 1 1 d D . .
H4A H 0.003(3) 0.389(5) 0.158(6) 0.093 Uiso 1 1 d D . .
H4B H 0.017(4) 0.533(5) 0.174(5) 0.093 Uiso 1 1 d D . .
N1 N 0.1613(2) 0.1065(5) 0.2280(3) 0.0378(12) Uani 1 1 d . . .
H1 H 0.1497 0.1404 0.2539 0.045 Uiso 1 1 calc R . .
N2 N 0.07091(18) -0.0832(4) 0.4683(3) 0.0349(12) Uani 1 1 d . . .
N3 N 0.07478(18) 0.1749(5) 0.5054(3) 0.0395(12) Uani 1 1 d . . .
N4 N 0.16238(18) 0.1019(5) 0.4832(3) 0.0384(12) Uani 1 1 d . . .
N5 N 0.11936(18) 0.3215(5) 0.4076(3) 0.0415(12) Uani 1 1 d . . .
C1 C 0.1346(2) -0.0332(7) 0.3235(3) 0.0389(14) Uani 1 1 d . . .
C2 C 0.1589(2) -0.0938(6) 0.2853(3) 0.0360(14) Uani 1 1 d . . .
C3 C 0.1704(2) -0.2252(7) 0.2977(3) 0.0469(16) Uani 1 1 d . . .
H3 H 0.1632 -0.2706 0.3298 0.056 Uiso 1 1 calc R . .
C4 C 0.1919(3) -0.2899(7) 0.2646(4) 0.0515(17) Uani 1 1 d . . .
H4 H 0.1989 -0.3785 0.2733 0.062 Uiso 1 1 calc R . .
C5 C 0.2028(3) -0.2226(7) 0.2185(4) 0.0553(18) Uani 1 1 d . . .
H5 H 0.2176 -0.2660 0.1956 0.066 Uiso 1 1 calc R . .
C6 C 0.1925(3) -0.0923(6) 0.2049(4) 0.0490(18) Uani 1 1 d . . .
H6 H 0.2003 -0.0486 0.1731 0.059 Uiso 1 1 calc R . .
C7 C 0.1704(2) -0.0246(6) 0.2381(3) 0.0347(13) Uani 1 1 d . . .
C8 C 0.1677(2) 0.1916(6) 0.1835(3) 0.0371(14) Uani 1 1 d . . .
C9 C 0.1554(2) 0.3293(6) 0.1874(3) 0.0389(14) Uani 1 1 d . . .
C10 C 0.1698(3) 0.4204(7) 0.1458(4) 0.056(2) Uani 1 1 d . . .
H10A H 0.1584 0.5068 0.1470 0.084 Uiso 1 1 calc R . .
H10B H 0.1565 0.3913 0.0963 0.084 Uiso 1 1 calc R . .
H10C H 0.2037 0.4220 0.1672 0.084 Uiso 1 1 calc R . .
C11 C 0.1317(3) 0.3689(7) 0.2204(4) 0.0499(17) Uani 1 1 d . . .
H11A H 0.1215 0.3085 0.2433 0.060 Uiso 1 1 calc R . .
H11B H 0.1251 0.4574 0.2210 0.060 Uiso 1 1 calc R . .
C12 C 0.0664(2) -0.2067(6) 0.4487(4) 0.0455(15) Uani 1 1 d . . .
H12 H 0.0714 -0.2287 0.4097 0.055 Uiso 1 1 calc R . .
C13 C 0.0548(2) -0.3050(7) 0.4817(4) 0.0514(17) Uani 1 1 d . . .
H13 H 0.0520 -0.3910 0.4657 0.062 Uiso 1 1 calc R . .
C14 C 0.0473(2) -0.2731(7) 0.5389(4) 0.0473(16) Uani 1 1 d . . .
H14 H 0.0395 -0.3378 0.5627 0.057 Uiso 1 1 calc R . .
C15 C 0.0516(2) -0.1446(7) 0.5613(3) 0.0402(14) Uani 1 1 d . . .
C16 C 0.0444(2) -0.1036(8) 0.6206(4) 0.0490(18) Uani 1 1 d . . .
H16 H 0.0370 -0.1660 0.6461 0.059 Uiso 1 1 calc R . .
C17 C 0.0480(2) 0.0192(8) 0.6403(3) 0.0455(16) Uani 1 1 d . . .
H17 H 0.0430 0.0425 0.6791 0.055 Uiso 1 1 calc R . .
C18 C 0.0595(2) 0.1178(7) 0.6031(3) 0.0382(14) Uani 1 1 d . . .
C19 C 0.0622(2) 0.2491(8) 0.6214(4) 0.0513(18) Uani 1 1 d . . .
H19 H 0.0582 0.2752 0.6608 0.062 Uiso 1 1 calc R . .
C20 C 0.0705(3) 0.3379(8) 0.5818(4) 0.0559(19) Uani 1 1 d . . .
H20 H 0.0725 0.4262 0.5937 0.067 Uiso 1 1 calc R . .
C21 C 0.0761(3) 0.2984(7) 0.5234(4) 0.0518(17) Uani 1 1 d . . .
H21 H 0.0809 0.3616 0.4956 0.062 Uiso 1 1 calc R . .
C22 C 0.0662(2) 0.0831(6) 0.5442(3) 0.0322(13) Uani 1 1 d . . .
C23 C 0.06369(19) -0.0508(6) 0.5244(3) 0.0342(13) Uani 1 1 d . . .
C24 C 0.1839(2) -0.0056(7) 0.5169(3) 0.0454(16) Uani 1 1 d . . .
H24 H 0.1680 -0.0850 0.5022 0.054 Uiso 1 1 calc R . .
C25 C 0.2298(3) -0.0044(9) 0.5737(4) 0.058(2) Uani 1 1 d . . .
H25 H 0.2449 -0.0824 0.5953 0.069 Uiso 1 1 calc R . .
C26 C 0.2523(3) 0.1103(9) 0.5971(4) 0.058(2) Uani 1 1 d . . .
H26 H 0.2827 0.1118 0.6362 0.070 Uiso 1 1 calc R . .
C27 C 0.2308(2) 0.2262(8) 0.5640(3) 0.0499(18) Uani 1 1 d . . .
C28 C 0.2526(3) 0.3498(10) 0.5858(4) 0.062(2) Uani 1 1 d . . .
H28 H 0.2829 0.3555 0.6250 0.075 Uiso 1 1 calc R . .
C29 C 0.2305(3) 0.4590(9) 0.5510(4) 0.062(2) Uani 1 1 d . . .
H29 H 0.2450 0.5397 0.5677 0.074 Uiso 1 1 calc R . .
C30 C 0.1850(3) 0.4536(8) 0.4888(4) 0.0514(18) Uani 1 1 d . . .
C31 C 0.1614(3) 0.5635(7) 0.4475(5) 0.057(2) Uani 1 1 d . . .
H31 H 0.1748 0.6462 0.4616 0.069 Uiso 1 1 calc R . .
C32 C 0.1201(3) 0.5496(7) 0.3884(5) 0.0532(18) Uani 1 1 d . . .
H32 H 0.1049 0.6217 0.3596 0.064 Uiso 1 1 calc R . .
C33 C 0.0997(3) 0.4275(6) 0.3701(4) 0.0453(16) Uani 1 1 d . . .
H33 H 0.0704 0.4198 0.3289 0.054 Uiso 1 1 calc R . .
C34 C 0.1626(2) 0.3330(7) 0.4669(3) 0.0416(15) Uani 1 1 d . . .
C35 C 0.1852(2) 0.2173(7) 0.5050(3) 0.0391(14) Uani 1 1 d . . .

loop_
_atom_site_aniso_label
_atom_site_aniso_U_11
_atom_site_aniso_U_22
_atom_site_aniso_U_33
_atom_site_aniso_U_23
_atom_site_aniso_U_13
_atom_site_aniso_U_12
Pb1 0.03428(16) 0.04490(17) 0.03635(15) 0.00722(10) 0.01935(12) -0.00015(10)
Cl1 0.0576(15) 0.0487(14) 0.0410(12) 0.000 0.0110(11) 0.000
O1 0.049(3) 0.053(3) 0.045(3) 0.003(2) 0.031(2) 0.001(2)
O2 0.070(4) 0.056(3) 0.056(3) 0.003(2) 0.044(3) -0.007(3)
O3 0.093(4) 0.052(3) 0.077(3) 0.006(3) 0.070(3) 0.004(3)
O4 0.099(5) 0.073(4) 0.091(5) 0.011(4) 0.069(4) 0.003(4)
N1 0.042(3) 0.044(3) 0.034(3) 0.002(2) 0.024(2) 0.003(2)
N2 0.037(3) 0.035(3) 0.037(3) 0.001(2) 0.021(2) 0.005(2)
N3 0.039(3) 0.036(3) 0.049(3) -0.002(2) 0.025(3) 0.003(2)
N4 0.032(3) 0.052(3) 0.035(3) 0.005(2) 0.019(2) 0.005(2)
N5 0.036(3) 0.050(3) 0.044(3) 0.007(3) 0.024(2) 0.004(3)
C1 0.037(3) 0.054(4) 0.029(3) 0.001(3) 0.019(3) -0.004(3)
C2 0.036(3) 0.042(4) 0.030(3) -0.002(3) 0.015(3) -0.007(3)
C3 0.056(4) 0.047(4) 0.040(3) 0.001(3) 0.025(3) -0.007(4)
C4 0.066(5) 0.042(4) 0.050(4) 0.006(3) 0.030(4) 0.006(4)
C5 0.070(5) 0.057(4) 0.051(4) 0.006(4) 0.039(4) 0.010(4)
C6 0.061(5) 0.048(4) 0.052(4) 0.004(3) 0.039(4) 0.005(3)
C7 0.035(3) 0.041(3) 0.028(3) 0.003(3) 0.016(2) 0.000(3)
C8 0.038(3) 0.042(3) 0.035(3) -0.004(3) 0.020(3) -0.008(3)
C9 0.039(3) 0.041(3) 0.035(3) 0.003(3) 0.015(3) -0.007(3)
C10 0.071(5) 0.051(4) 0.059(5) 0.004(4) 0.041(4) -0.003(4)
C11 0.062(5) 0.042(4) 0.053(4) 0.001(3) 0.034(4) 0.007(4)
C12 0.045(4) 0.041(4) 0.053(4) 0.002(3) 0.026(3) 0.005(3)
C13 0.049(4) 0.041(4) 0.060(4) -0.003(3) 0.022(4) -0.007(3)
C14 0.037(4) 0.047(4) 0.054(4) 0.019(3) 0.018(3) 0.002(3)
C15 0.030(3) 0.051(4) 0.044(3) 0.012(3) 0.021(3) 0.006(3)
C16 0.034(4) 0.072(5) 0.044(4) 0.024(4) 0.021(3) 0.010(3)
C17 0.037(3) 0.069(5) 0.033(3) 0.007(3) 0.019(3) 0.016(4)
C18 0.026(3) 0.052(4) 0.033(3) 0.001(3) 0.012(3) 0.005(3)
C19 0.040(4) 0.071(5) 0.040(3) -0.012(4) 0.016(3) 0.009(4)
C20 0.054(5) 0.053(4) 0.066(5) -0.015(4) 0.034(4) -0.003(4)
C21 0.050(4) 0.046(4) 0.065(5) 0.000(4) 0.032(4) -0.002(4)
C22 0.024(3) 0.037(3) 0.033(3) 0.001(2) 0.011(2) 0.005(2)
C23 0.023(3) 0.045(3) 0.035(3) 0.007(3) 0.013(2) 0.008(3)
C24 0.043(4) 0.056(4) 0.044(3) 0.017(3) 0.027(3) 0.013(3)
C25 0.041(4) 0.096(6) 0.045(4) 0.021(4) 0.028(3) 0.018(4)
C26 0.031(4) 0.110(7) 0.034(3) 0.006(4) 0.015(3) -0.006(4)
C27 0.029(3) 0.090(6) 0.032(3) -0.003(4) 0.016(3) 0.001(4)
C28 0.044(4) 0.102(7) 0.046(4) -0.023(5) 0.026(3) -0.021(5)
C29 0.058(5) 0.080(6) 0.057(4) -0.029(5) 0.036(4) -0.032(5)
C30 0.056(4) 0.059(4) 0.060(4) -0.018(4) 0.044(4) -0.019(4)
C31 0.075(6) 0.044(4) 0.080(6) -0.013(4) 0.059(5) -0.016(4)
C32 0.061(5) 0.046(4) 0.072(5) -0.003(4) 0.047(4) -0.002(4)
C33 0.048(4) 0.042(4) 0.058(4) 0.004(3) 0.036(4) 0.002(3)
C34 0.045(4) 0.053(4) 0.043(3) -0.004(3) 0.034(3) -0.006(3)
C35 0.033(3) 0.059(4) 0.034(3) 0.001(3) 0.023(3) 0.000(3)

loop_
_atom_type_symbol
_atom_type_description
_atom_type_scat_dispersion_real
_atom_type_scat_dispersion_imag
_atom_type_scat_source
C C 0.0033 0.0016 'International Tables Vol C Tables 4.2.6.8 and 6.1.1.4'
H H 0.0000 0.0000 'International Tables Vol C Tables 4.2.6.8 and 6.1.1.4'
N N 0.0061 0.0033 'International Tables Vol C Tables 4.2.6.8 and 6.1.1.4'
O O 0.0106 0.0060 'International Tables Vol C Tables 4.2.6.8 and 6.1.1.4'
Pb Pb -3.3944 10.1111 'International Tables Vol C Tables 4.2.6.8 and 6.1.1.4'
Cl Cl 0.1484 0.1585 'International Tables Vol C Tables 4.2.6.8 and 6.1.1.4'

loop_
_geom_angle_atom_site_label_1
_geom_angle_atom_site_label_2
_geom_angle_atom_site_label_3
_geom_angle
_geom_angle_site_symmetry_1
_geom_angle_site_symmetry_3
N4 Pb1 O1 76.49(16) . .
N4 Pb1 N5 64.53(17) . .
O1 Pb1 N5 75.39(15) . .
N4 Pb1 O2 73.78(17) . .
O1 Pb1 O2 50.43(14) . .
N5 Pb1 O2 117.58(15) . .
N4 Pb1 N2 82.18(16) . .
O1 Pb1 N2 129.67(15) . .
N5 Pb1 N2 132.99(16) . .
O2 Pb1 N2 80.04(14) . .
N4 Pb1 N3 73.49(16) . .
O1 Pb1 N3 146.08(15) . .
N5 Pb1 N3 77.69(16) . .
O2 Pb1 N3 131.53(15) . .
N2 Pb1 N3 60.92(15) . .
C1 O1 Pb1 96.0(4) . .
C1 O2 Pb1 91.5(4) . .
H4A O4 H4B 131(10) . .
C8 N1 C7 130.1(5) . .
C8 N1 H1 114.9 . .
C7 N1 H1 114.9 . .
C12 N2 C23 118.1(6) . .
C12 N2 Pb1 118.8(4) . .
C23 N2 Pb1 122.3(4) . .
C21 N3 C22 118.9(6) . .
C21 N3 Pb1 123.1(4) . .
C22 N3 Pb1 117.7(4) . .
C24 N4 C35 119.2(6) . .
C24 N4 Pb1 120.5(4) . .
C35 N4 Pb1 120.3(4) . .
C33 N5 C34 117.9(6) . .
C33 N5 Pb1 124.7(5) . .
C34 N5 Pb1 117.2(4) . .
O2 C1 O1 121.5(6) . .
O2 C1 C2 119.7(6) . .
O1 C1 C2 118.8(5) . .
C3 C2 C7 119.1(6) . .
C3 C2 C1 117.6(6) . .
C7 C2 C1 123.3(6) . .
C4 C3 C2 122.1(6) . .
C4 C3 H3 118.9 . .
C2 C3 H3 118.9 . .
C3 C4 C5 118.7(7) . .
C3 C4 H4 120.7 . .
C5 C4 H4 120.7 . .
C4 C5 C6 121.3(7) . .
C4 C5 H5 119.3 . .
C6 C5 H5 119.3 . .
C5 C6 C7 120.8(6) . .
C5 C6 H6 119.6 . .
C7 C6 H6 119.6 . .
N1 C7 C6 122.3(5) . .
N1 C7 C2 119.8(5) . .
C6 C7 C2 117.9(6) . .
O3 C8 N1 123.2(6) . .
O3 C8 C9 120.4(6) . .
N1 C8 C9 116.4(5) . .
C11 C9 C8 124.0(6) . .
C11 C9 C10 122.1(6) . .
C8 C9 C10 113.7(6) . .
C9 C10 H10A 109.5 . .
C9 C10 H10B 109.5 . .
H10A C10 H10B 109.5 . .
C9 C10 H10C 109.5 . .
H10A C10 H10C 109.5 . .
H10B C10 H10C 109.5 . .
C9 C11 H11A 120.0 . .
C9 C11 H11B 120.0 . .
H11A C11 H11B 120.0 . .
N2 C12 C13 124.5(7) . .
N2 C12 H12 117.8 . .
C13 C12 H12 117.8 . .
C14 C13 C12 118.0(7) . .
C14 C13 H13 121.0 . .
C12 C13 H13 121.0 . .
C13 C14 C15 119.6(6) . .
C13 C14 H14 120.2 . .
C15 C14 H14 120.2 . .
C14 C15 C23 118.4(6) . .
C14 C15 C16 123.0(6) . .
C23 C15 C16 118.6(6) . .
C17 C16 C15 121.9(6) . .
C17 C16 H16 119.0 . .
C15 C16 H16 119.0 . .
C16 C17 C18 120.9(6) . .
C16 C17 H17 119.5 . .
C18 C17 H17 119.5 . .
C19 C18 C22 118.4(6) . .
C19 C18 C17 122.1(6) . .
C22 C18 C17 119.4(6) . .
C20 C19 C18 119.3(6) . .
C20 C19 H19 120.4 . .
C18 C19 H19 120.4 . .
C19 C20 C21 119.9(7) . .
C19 C20 H20 120.1 . .
C21 C20 H20 120.1 . .
N3 C21 C20 122.5(7) . .
N3 C21 H21 118.7 . .
C20 C21 H21 118.7 . .
N3 C22 C18 121.0(5) . .
N3 C22 C23 119.6(5) . .
C18 C22 C23 119.5(6) . .
N2 C23 C15 121.5(6) . .
N2 C23 C22 118.9(5) . .
C15 C23 C22 119.5(6) . .
N4 C24 C25 121.9(7) . .
N4 C24 H24 119.0 . .
C25 C24 H24 119.0 . .
C26 C25 C24 119.3(7) . .
C26 C25 H25 120.3 . .
C24 C25 H25 120.3 . .
C25 C26 C27 120.8(7) . .
C25 C26 H26 119.6 . .
C27 C26 H26 119.6 . .
C26 C27 C35 116.9(7) . .
C26 C27 C28 123.6(7) . .
C35 C27 C28 119.6(7) . .
C29 C28 C27 121.2(7) . .
C29 C28 H28 119.4 . .
C27 C28 H28 119.4 . .
C28 C29 C30 121.0(8) . .
C28 C29 H29 119.5 . .
C30 C29 H29 119.5 . .
C34 C30 C31 117.6(7) . .
C34 C30 C29 118.8(8) . .
C31 C30 C29 123.6(7) . .
C32 C31 C30 119.9(7) . .
C32 C31 H31 120.0 . .
C30 C31 H31 120.0 . .
C31 C32 C33 119.4(8) . .
C31 C32 H32 120.3 . .
C33 C32 H32 120.3 . .
N5 C33 C32 123.6(7) . .
N5 C33 H33 118.2 . .
C32 C33 H33 118.2 . .
N5 C34 C30 121.5(7) . .
N5 C34 C35 118.0(6) . .
C30 C34 C35 120.4(7) . .
N4 C35 C27 121.9(6) . .
N4 C35 C34 119.2(5) . .
C27 C35 C34 119.0(6) . .

loop_
_geom_bond_atom_site_label_1
_geom_bond_atom_site_label_2
_geom_bond_distance
_geom_bond_site_symmetry_2
Pb1 N4 2.522(5) .
Pb1 O1 2.525(5) .
Pb1 N5 2.615(6) .
Pb1 O2 2.640(5) .
Pb1 N2 2.669(5) .
Pb1 N3 2.780(5) .
O1 C1 1.280(8) .
O2 C1 1.244(7) .
O3 C8 1.216(7) .
O4 H4A 0.852(10) .
O4 H4B 0.850(10) .
N1 C8 1.371(8) .
N1 C7 1.380(8) .
N1 H1 0.8700 .
N2 C12 1.327(8) .
N2 C23 1.355(7) .
N3 C21 1.325(9) .
N3 C22 1.366(8) .
N4 C24 1.325(8) .
N4 C35 1.363(8) .
N5 C33 1.324(8) .
N5 C34 1.371(8) .
C1 C2 1.506(9) .
C2 C3 1.399(9) .
C2 C7 1.413(8) .
C3 C4 1.371(9) .
C3 H3 0.9400 .
C4 C5 1.373(9) .
C4 H4 0.9400 .
C5 C6 1.384(9) .
C5 H5 0.9400 .
C6 C7 1.401(9) .
C6 H6 0.9400 .
C8 C9 1.488(9) .
C9 C11 1.325(9) .
C9 C10 1.503(9) .
C10 H10A 0.9700 .
C10 H10B 0.9700 .
C10 H10C 0.9700 .
C11 H11A 0.9400 .
C11 H11B 0.9400 .
C12 C13 1.380(9) .
C12 H12 0.9400 .
C13 C14 1.379(10) .
C13 H13 0.9400 .
C14 C15 1.393(10) .
C14 H14 0.9400 .
C15 C23 1.411(9) .
C15 C16 1.441(10) .
C16 C17 1.323(10) .
C16 H16 0.9400 .
C17 C18 1.439(10) .
C17 H17 0.9400 .
C18 C19 1.401(10) .
C18 C22 1.407(8) .
C19 C20 1.352(11) .
C19 H19 0.9400 .
C20 C21 1.389(10) .
C20 H20 0.9400 .
C21 H21 0.9400 .
C22 C23 1.435(8) .
C24 C25 1.400(10) .
C24 H24 0.9400 .
C25 C26 1.356(12) .
C25 H25 0.9400 .
C26 C27 1.394(11) .
C26 H26 0.9400 .
C27 C35 1.414(9) .
C27 C28 1.426(11) .
C28 C29 1.351(13) .
C28 H28 0.9400 .
C29 C30 1.437(11) .
C29 H29 0.9400 .
C30 C34 1.405(10) .
C30 C31 1.415(12) .
C31 C32 1.337(12) .
C31 H31 0.9400 .
C32 C33 1.390(10) .
C32 H32 0.9400 .
C33 H33 0.9400 .
C34 C35 1.433(10) .

loop_
_geom_hbond_atom_site_label_D
_geom_hbond_atom_site_label_H
_geom_hbond_atom_site_label_A
_geom_hbond_distance_DH
_geom_hbond_distance_HA
_geom_hbond_distance_DA
_geom_hbond_angle_DHA
_geom_hbond_site_symmetry_A
O4 H4A Cl1 0.852(10) 2.53(7) 3.253(6) 144(9) .
O4 H4B Cl2 0.850(10) 2.32(6) 3.065(11) 146(9) .
N1 H1 O1 0.87 1.89 2.615(7) 139.9 .

loop_
_geom_torsion_atom_site_label_1
_geom_torsion_atom_site_label_2
_geom_torsion_atom_site_label_3
_geom_torsion_atom_site_label_4
_geom_torsion
_geom_torsion_site_symmetry_1
_geom_torsion_site_symmetry_2
_geom_torsion_site_symmetry_3
_geom_torsion_site_symmetry_4
N4 Pb1 O1 C1 83.9(4) . . . .
N5 Pb1 O1 C1 150.7(4) . . . .
O2 Pb1 O1 C1 3.9(4) . . . .
N2 Pb1 O1 C1 16.3(5) . . . .
N3 Pb1 O1 C1 112.1(4) . . . .
N4 Pb1 O2 C1 -89.7(4) . . . .
O1 Pb1 O2 C1 -4.0(4) . . . .
N5 Pb1 O2 C1 -40.8(4) . . . .
N2 Pb1 O2 C1 -174.4(4) . . . .
N3 Pb1 O2 C1 -138.9(4) . . . .
N4 Pb1 N2 C12 -108.4(5) . . . .
O1 Pb1 N2 C12 -43.2(5) . . . .
N5 Pb1 N2 C12 -152.2(4) . . . .
O2 Pb1 N2 C12 -33.6(5) . . . .
N3 Pb1 N2 C12 176.2(5) . . . .
N4 Pb1 N2 C23 82.5(4) . . . .
O1 Pb1 N2 C23 147.7(4) . . . .
N5 Pb1 N2 C23 38.7(5) . . . .
O2 Pb1 N2 C23 157.3(5) . . . .
N3 Pb1 N2 C23 7.1(4) . . . .
N4 Pb1 N3 C21 90.7(5) . . . .
O1 Pb1 N3 C21 62.0(6) . . . .
N5 Pb1 N3 C21 23.9(5) . . . .
O2 Pb1 N3 C21 140.0(5) . . . .
N2 Pb1 N3 C21 -179.2(6) . . . .
N4 Pb1 N3 C22 -96.2(4) . . . .
O1 Pb1 N3 C22 -124.8(4) . . . .
N5 Pb1 N3 C22 -162.9(4) . . . .
O2 Pb1 N3 C22 -46.8(5) . . . .
N2 Pb1 N3 C22 -6.0(4) . . . .
O1 Pb1 N4 C24 -96.2(5) . . . .
N5 Pb1 N4 C24 -176.2(5) . . . .
O2 Pb1 N4 C24 -43.9(4) . . . .
N2 Pb1 N4 C24 37.9(5) . . . .
N3 Pb1 N4 C24 99.8(5) . . . .
O1 Pb1 N4 C35 86.2(4) . . . .
N5 Pb1 N4 C35 6.2(4) . . . .
O2 Pb1 N4 C35 138.4(4) . . . .
N2 Pb1 N4 C35 -139.7(4) . . . .
N3 Pb1 N4 C35 -77.8(4) . . . .
N4 Pb1 N5 C33 177.6(5) . . . .
O1 Pb1 N5 C33 95.8(5) . . . .
O2 Pb1 N5 C33 124.3(5) . . . .
N2 Pb1 N5 C33 -133.0(5) . . . .
N3 Pb1 N5 C33 -105.0(5) . . . .
N4 Pb1 N5 C34 -7.5(4) . . . .
O1 Pb1 N5 C34 -89.3(4) . . . .
O2 Pb1 N5 C34 -60.8(4) . . . .
N2 Pb1 N5 C34 42.0(5) . . . .
N3 Pb1 N5 C34 69.9(4) . . . .
Pb1 O2 C1 O1 7.2(6) . . . .
Pb1 O2 C1 C2 -174.2(5) . . . .
Pb1 O1 C1 O2 -7.6(7) . . . .
Pb1 O1 C1 C2 173.8(5) . . . .
O2 C1 C2 C3 -4.4(9) . . . .
O1 C1 C2 C3 174.3(6) . . . .
O2 C1 C2 C7 175.5(6) . . . .
O1 C1 C2 C7 -5.8(9) . . . .
C7 C2 C3 C4 -1.1(10) . . . .
C1 C2 C3 C4 178.8(6) . . . .
C2 C3 C4 C5 0.8(11) . . . .
C3 C4 C5 C6 -0.3(12) . . . .
C4 C5 C6 C7 0.1(12) . . . .
C8 N1 C7 C6 5.0(11) . . . .
C8 N1 C7 C2 -177.3(6) . . . .
C5 C6 C7 N1 177.4(7) . . . .
C5 C6 C7 C2 -0.4(11) . . . .
C3 C2 C7 N1 -176.9(6) . . . .
C1 C2 C7 N1 3.2(9) . . . .
C3 C2 C7 C6 0.9(9) . . . .
C1 C2 C7 C6 -179.0(6) . . . .
C7 N1 C8 O3 1.0(11) . . . .
C7 N1 C8 C9 -178.1(6) . . . .
O3 C8 C9 C11 168.5(7) . . . .
N1 C8 C9 C11 -12.4(9) . . . .
O3 C8 C9 C10 -7.7(9) . . . .
N1 C8 C9 C10 171.5(6) . . . .
C23 N2 C12 C13 0.0(10) . . . .
Pb1 N2 C12 C13 -169.6(5) . . . .
N2 C12 C13 C14 0.0(11) . . . .
C12 C13 C14 C15 0.2(10) . . . .
C13 C14 C15 C23 -0.4(10) . . . .
C13 C14 C15 C16 -179.9(6) . . . .
C14 C15 C16 C17 -179.1(7) . . . .
C23 C15 C16 C17 1.4(10) . . . .
C15 C16 C17 C18 -0.3(10) . . . .
C16 C17 C18 C19 178.0(6) . . . .
C16 C17 C18 C22 1.2(10) . . . .
C22 C18 C19 C20 0.7(10) . . . .
C17 C18 C19 C20 -176.2(7) . . . .
C18 C19 C20 C21 0.4(11) . . . .
C22 N3 C21 C20 2.1(10) . . . .
Pb1 N3 C21 C20 175.3(5) . . . .
C19 C20 C21 N3 -1.9(12) . . . .
C21 N3 C22 C18 -1.0(9) . . . .
Pb1 N3 C22 C18 -174.5(4) . . . .
C21 N3 C22 C23 178.7(6) . . . .
Pb1 N3 C22 C23 5.2(7) . . . .
C19 C18 C22 N3 -0.4(9) . . . .
C17 C18 C22 N3 176.6(6) . . . .
C19 C18 C22 C23 180.0(6) . . . .
C17 C18 C22 C23 -3.1(9) . . . .
C12 N2 C23 C15 -0.2(9) . . . .
Pb1 N2 C23 C15 169.0(4) . . . .
C12 N2 C23 C22 -177.0(6) . . . .
Pb1 N2 C23 C22 -7.8(7) . . . .
C14 C15 C23 N2 0.4(9) . . . .
C16 C15 C23 N2 179.9(6) . . . .
C14 C15 C23 C22 177.2(6) . . . .
C16 C15 C23 C22 -3.3(9) . . . .
N3 C22 C23 N2 1.4(8) . . . .
C18 C22 C23 N2 -179.0(5) . . . .
N3 C22 C23 C15 -175.5(5) . . . .
C18 C22 C23 C15 4.2(9) . . . .
C35 N4 C24 C25 -0.9(9) . . . .
Pb1 N4 C24 C25 -178.6(5) . . . .
N4 C24 C25 C26 2.8(10) . . . .
C24 C25 C26 C27 -1.9(10) . . . .
C25 C26 C27 C35 -0.8(10) . . . .
C25 C26 C27 C28 -179.6(6) . . . .
C26 C27 C28 C29 178.8(7) . . . .
C35 C27 C28 C29 0.0(10) . . . .
C27 C28 C29 C30 -2.8(11) . . . .
C28 C29 C30 C34 3.5(10) . . . .
C28 C29 C30 C31 -175.9(7) . . . .
C34 C30 C31 C32 -2.4(10) . . . .
C29 C30 C31 C32 176.9(7) . . . .
C30 C31 C32 C33 3.0(11) . . . .
C34 N5 C33 C32 -1.3(10) . . . .
Pb1 N5 C33 C32 173.6(5) . . . .
C31 C32 C33 N5 -1.1(11) . . . .
C33 N5 C34 C30 1.8(8) . . . .
Pb1 N5 C34 C30 -173.5(4) . . . .
C33 N5 C34 C35 -176.2(5) . . . .
Pb1 N5 C34 C35 8.5(7) . . . .
C31 C30 C34 N5 0.0(9) . . . .
C29 C30 C34 N5 -179.4(6) . . . .
C31 C30 C34 C35 178.0(6) . . . .
C29 C30 C34 C35 -1.4(9) . . . .
C24 N4 C35 C27 -2.0(9) . . . .
Pb1 N4 C35 C27 175.7(4) . . . .
C24 N4 C35 C34 177.7(5) . . . .
Pb1 N4 C35 C34 -4.6(7) . . . .
C26 C27 C35 N4 2.8(9) . . . .
C28 C27 C35 N4 -178.3(6) . . . .
C26 C27 C35 C34 -176.9(6) . . . .
C28 C27 C35 C34 2.0(9) . . . .
N5 C34 C35 N4 -2.9(8) . . . .
C30 C34 C35 N4 179.1(5) . . . .
N5 C34 C35 C27 176.8(5) . . . .
C30 C34 C35 C27 -1.2(8) . . . .
